data_4033050
loop_
_publ_author_name
'Sharma, Shivangi'
'Parumala, Santosh Kumar Reddy'
'Peddinti, Rama Krishna'

_publ_section_title
;
 Lewis Acid-Mediated Site-Selective Synthesis of Oxygenated Biaryls from
 Methoxyphenols and Electron-Rich Arenes.
;
_journal_issue 18
_journal_name_full 'The Journal of organic chemistry'
_journal_page_first 9367
_journal_page_last 9383
_journal_paper_doi 10.1021/acs.joc.7b00684
_journal_volume 82
_journal_year 2017
_chemical_formula_moiety 'C25 H28 O8'
_chemical_formula_sum 'C25 H28 O8'
_chemical_formula_weight 456.48
_space_group_crystal_system triclinic
_space_group_IT_number 2
_space_group_name_Hall '-P 1'
_space_group_name_H-M_alt 'P -1'
_symmetry_space_group_name_Hall '-P 1'
_symmetry_space_group_name_H-M 'P -1'
_atom_sites_solution_hydrogens geom
_audit_creation_method SHELXL-2014/6
_cell_angle_alpha 92.799(5)
_cell_angle_beta 102.322(5)
_cell_angle_gamma 90.028(5)
_cell_formula_units_Z 2
_cell_length_a 7.704(5)
_cell_length_b 9.207(5)
_cell_length_c 16.462(5)
_cell_measurement_reflns_used 5689
_cell_measurement_temperature 296(2)
_cell_measurement_theta_max 28.361
_cell_measurement_theta_min 1.268
_cell_volume 1139.3(10)
_computing_structure_refinement 'SHELXL-2014/6 (Sheldrick, 2014)'
_diffrn_ambient_temperature 293(2)
_diffrn_measured_fraction_theta_full 0.989
_diffrn_measured_fraction_theta_max 0.982
_diffrn_measurement_device_type 'Bruker APEX-II CCD'
_diffrn_radiation_type MoK\a
_diffrn_radiation_wavelength 0.71073
_diffrn_reflns_av_R_equivalents 0.0269
_diffrn_reflns_av_unetI/netI 0.0297
_diffrn_reflns_Laue_measured_fraction_full 0.989
_diffrn_reflns_Laue_measured_fraction_max 0.982
_diffrn_reflns_limit_h_max 10
_diffrn_reflns_limit_h_min -10
_diffrn_reflns_limit_k_max 12
_diffrn_reflns_limit_k_min -6
_diffrn_reflns_limit_l_max 21
_diffrn_reflns_limit_l_min -21
_diffrn_reflns_number 17561
_diffrn_reflns_point_group_measured_fraction_full 0.989
_diffrn_reflns_point_group_measured_fraction_max 0.982
_diffrn_reflns_theta_full 25.242
_diffrn_reflns_theta_max 28.361
_diffrn_reflns_theta_min 1.268
_exptl_absorpt_coefficient_mu 0.099
_exptl_crystal_colour red
_exptl_crystal_density_diffrn 1.442
_exptl_crystal_density_meas 1.44
_exptl_crystal_density_method 'not measured'
_exptl_crystal_description block
_exptl_crystal_F_000 484
_refine_diff_density_max 0.317
_refine_diff_density_min -0.394
_refine_diff_density_rms 0.041
_refine_ls_extinction_method none
_refine_ls_goodness_of_fit_ref 1.035
_refine_ls_hydrogen_treatment constr
_refine_ls_matrix_type full
_refine_ls_number_parameters 298
_refine_ls_number_reflns 5586
_refine_ls_number_restraints 0
_refine_ls_restrained_S_all 1.035
_refine_ls_R_factor_all 0.0696
_refine_ls_R_factor_gt 0.0452
_refine_ls_shift/su_max 0.008
_refine_ls_shift/su_mean 0.002
_refine_ls_structure_factor_coef Fsqd
_refine_ls_weighting_details 'w=1/[\s^2^(Fo^2^)+(0.0552P)^2^+0.3269P] where P=(Fo^2^+2Fc^2^)/3'
_refine_ls_weighting_scheme calc
_refine_ls_wR_factor_gt 0.1133
_refine_ls_wR_factor_ref 0.1292
_reflns_Friedel_coverage 0.000
_reflns_number_gt 3958
_reflns_number_total 5586
_reflns_threshold_expression 'I > 2\s(I)'
_cod_data_source_file jo7b00684_si_004.cif
_cod_data_source_block shelx
_cod_database_code 4033050
_shelx_space_group_comment
;
The symmetry employed for this shelxl refinement is uniquely defined
by the following loop, which should always be used as a source of
symmetry information in preference to the above space-group names.
They are only intended as comments.
;
_shelxl_version_number 2014/6

loop_
_space_group_symop_operation_xyz
'x, y, z'
'-x, -y, -z'

loop_
_atom_site_label
_atom_site_type_symbol
_atom_site_fract_x
_atom_site_fract_y
_atom_site_fract_z
_atom_site_U_iso_or_equiv
_atom_site_adp_type
_atom_site_occupancy
_atom_site_site_symmetry_order
_atom_site_calc_flag
_atom_site_refinement_flags_posn
_atom_site_refinement_flags_adp
O8 O 0.79307(15) -0.33678(11) 0.12063(8) 0.0415(3) Uani 1 1 d . .
O1 O 0.65087(16) -0.07205(12) 0.33744(7) 0.0429(3) Uani 1 1 d . .
H1 H 0.5977 -0.1493 0.3229 0.064 Uiso 1 1 calc R U
O5 O 1.11756(16) 0.09356(15) 0.39704(7) 0.0536(3) Uani 1 1 d . .
O2 O 0.87502(19) 0.17630(13) 0.07827(7) 0.0515(3) Uani 1 1 d . .
O3 O 0.54455(17) 0.28422(15) 0.33878(8) 0.0549(4) Uani 1 1 d . .
O6 O 0.33168(15) -0.11943(12) 0.22778(8) 0.0447(3) Uani 1 1 d . .
O7 O 0.27917(15) -0.62115(11) 0.14772(8) 0.0462(3) Uani 1 1 d . .
O4 O 0.91110(19) 0.39878(14) 0.60585(7) 0.0575(4) Uani 1 1 d . .
C2 C 0.66302(18) -0.08698(14) 0.19111(9) 0.0276(3) Uani 1 1 d . .
C18 C 0.63182(19) -0.35399(15) 0.14215(9) 0.0303(3) Uani 1 1 d . .
C15 C 0.3066(2) -0.37593(16) 0.18768(10) 0.0348(3) Uani 1 1 d . .
H15 H 0.1973 -0.3830 0.2027 0.042 Uiso 1 1 calc R U
C8 C 0.7011(2) 0.27538(16) 0.39596(10) 0.0375(4) Uani 1 1 d . .
C7 C 0.8329(2) 0.19154(15) 0.36968(9) 0.0323(3) Uani 1 1 d . .
C13 C 0.56427(19) -0.22914(14) 0.17659(9) 0.0285(3) Uani 1 1 d . .
C6 C 0.79762(19) 0.11664(14) 0.28452(9) 0.0292(3) Uani 1 1 d . .
C14 C 0.39764(19) -0.24444(15) 0.19737(9) 0.0310(3) Uani 1 1 d . .
C3 C 0.71874(19) -0.02270(14) 0.12569(9) 0.0306(3) Uani 1 1 d . .
H3 H 0.6919 -0.0675 0.0726 0.037 Uiso 1 1 calc R U
C5 C 0.8542(2) 0.17562(15) 0.21874(9) 0.0332(3) Uani 1 1 d . .
H5 H 0.9201 0.2618 0.2276 0.040 Uiso 1 1 calc R U
C12 C 0.9942(2) 0.17748(16) 0.42581(10) 0.0359(3) Uani 1 1 d . .
C17 C 0.5426(2) -0.48820(15) 0.13180(10) 0.0344(3) Uani 1 1 d . .
H17 H 0.5909 -0.5696 0.1097 0.041 Uiso 1 1 calc R U
C16 C 0.3806(2) -0.49720(15) 0.15518(10) 0.0340(3) Uani 1 1 d . .
C1 C 0.70230(19) -0.01543(14) 0.27032(9) 0.0291(3) Uani 1 1 d . .
C4 C 0.8137(2) 0.10739(15) 0.13944(9) 0.0327(3) Uani 1 1 d . .
C10 C 0.8952(2) 0.32776(17) 0.52882(10) 0.0408(4) Uani 1 1 d . .
C11 C 1.0276(2) 0.24445(17) 0.50597(10) 0.0404(4) Uani 1 1 d . .
H11 H 1.1359 0.2331 0.5428 0.049 Uiso 1 1 calc R U
C25 C 0.8561(2) -0.45136(18) 0.07372(12) 0.0460(4) Uani 1 1 d . .
H25A H 0.9695 -0.4243 0.0633 0.069 Uiso 1 1 calc R U
H25B H 0.8683 -0.5380 0.1045 0.069 Uiso 1 1 calc R U
H25C H 0.7731 -0.4691 0.0217 0.069 Uiso 1 1 calc R U
C9 C 0.7317(2) 0.34441(17) 0.47498(10) 0.0439(4) Uani 1 1 d . .
H9 H 0.6440 0.4008 0.4915 0.053 Uiso 1 1 calc R U
C20 C 1.2744(2) 0.0526(2) 0.45380(12) 0.0544(5) Uani 1 1 d . .
H20A H 1.3470 -0.0055 0.4245 0.082 Uiso 1 1 calc R U
H20B H 1.3394 0.1384 0.4786 0.082 Uiso 1 1 calc R U
H20C H 1.2425 -0.0026 0.4965 0.082 Uiso 1 1 calc R U
C23 C 0.1590(2) -0.1242(2) 0.24598(13) 0.0521(5) Uani 1 1 d . .
H23A H 0.1303 -0.0299 0.2666 0.078 Uiso 1 1 calc R U
H23B H 0.0733 -0.1522 0.1962 0.078 Uiso 1 1 calc R U
H23C H 0.1571 -0.1938 0.2874 0.078 Uiso 1 1 calc R U
C21 C 1.0800(3) 0.4002(2) 0.66096(12) 0.0594(5) Uani 1 1 d . .
H21A H 1.0731 0.4527 0.7120 0.089 Uiso 1 1 calc R U
H21B H 1.1159 0.3022 0.6725 0.089 Uiso 1 1 calc R U
H21C H 1.1654 0.4467 0.6357 0.089 Uiso 1 1 calc R U
C22 C 0.4104(3) 0.3781(2) 0.35822(13) 0.0595(5) Uani 1 1 d . .
H22A H 0.3086 0.3735 0.3129 0.089 Uiso 1 1 calc R U
H22B H 0.3768 0.3479 0.4078 0.089 Uiso 1 1 calc R U
H22C H 0.4556 0.4761 0.3672 0.089 Uiso 1 1 calc R U
C24 C 0.3547(3) -0.75586(18) 0.12680(14) 0.0565(5) Uani 1 1 d . .
H24A H 0.2691 -0.8329 0.1237 0.085 Uiso 1 1 calc R U
H24B H 0.3873 -0.7503 0.0739 0.085 Uiso 1 1 calc R U
H24C H 0.4583 -0.7749 0.1687 0.085 Uiso 1 1 calc R U
C19 C 0.8047(4) 0.1334(3) -0.00470(12) 0.0838(8) Uani 1 1 d . .
H19A H 0.8588 0.1899 -0.0403 0.126 Uiso 1 1 calc R U
H19B H 0.8282 0.0322 -0.0139 0.126 Uiso 1 1 calc R U
H19C H 0.6787 0.1485 -0.0170 0.126 Uiso 1 1 calc R U

loop_
_atom_site_aniso_label
_atom_site_aniso_U_11
_atom_site_aniso_U_22
_atom_site_aniso_U_33
_atom_site_aniso_U_23
_atom_site_aniso_U_13
_atom_site_aniso_U_12
O8 0.0375(6) 0.0342(5) 0.0564(7) -0.0152(5) 0.0216(5) -0.0029(4)
O1 0.0577(8) 0.0426(6) 0.0287(6) -0.0022(5) 0.0105(5) -0.0111(5)
O5 0.0421(7) 0.0795(9) 0.0343(7) -0.0159(6) 0.0015(5) 0.0199(6)
O2 0.0760(9) 0.0468(7) 0.0322(6) -0.0011(5) 0.0133(6) -0.0223(6)
O3 0.0490(8) 0.0686(8) 0.0418(7) -0.0123(6) 0.0012(6) 0.0264(6)
O6 0.0362(6) 0.0355(6) 0.0638(8) -0.0134(5) 0.0176(6) 0.0035(5)
O7 0.0409(7) 0.0302(5) 0.0664(8) -0.0049(5) 0.0110(6) -0.0078(5)
O4 0.0793(10) 0.0574(8) 0.0313(7) -0.0166(6) 0.0061(6) 0.0133(7)
C2 0.0271(7) 0.0249(6) 0.0297(7) -0.0032(5) 0.0046(6) 0.0028(5)
C18 0.0289(7) 0.0306(7) 0.0304(8) -0.0049(6) 0.0056(6) -0.0005(5)
C15 0.0299(8) 0.0359(7) 0.0387(9) -0.0013(6) 0.0081(7) -0.0006(6)
C8 0.0438(9) 0.0347(7) 0.0323(8) -0.0029(6) 0.0056(7) 0.0076(6)
C7 0.0390(8) 0.0285(7) 0.0278(8) -0.0067(6) 0.0056(6) -0.0003(6)
C13 0.0305(7) 0.0266(6) 0.0271(7) -0.0024(5) 0.0041(6) 0.0013(5)
C6 0.0294(7) 0.0279(6) 0.0277(7) -0.0055(5) 0.0019(6) 0.0046(5)
C14 0.0320(8) 0.0290(7) 0.0307(8) -0.0032(6) 0.0050(6) 0.0042(6)
C3 0.0359(8) 0.0288(7) 0.0255(7) -0.0046(5) 0.0041(6) 0.0015(6)
C5 0.0371(8) 0.0262(6) 0.0339(8) -0.0037(6) 0.0036(6) -0.0019(6)
C12 0.0378(9) 0.0381(8) 0.0311(8) -0.0073(6) 0.0074(7) 0.0004(6)
C17 0.0368(8) 0.0269(7) 0.0382(8) -0.0078(6) 0.0068(7) 0.0008(6)
C16 0.0346(8) 0.0288(7) 0.0353(8) -0.0014(6) 0.0012(6) -0.0037(6)
C1 0.0311(7) 0.0287(6) 0.0270(7) -0.0010(5) 0.0057(6) 0.0039(5)
C4 0.0396(8) 0.0296(7) 0.0283(8) 0.0016(6) 0.0062(6) 0.0009(6)
C10 0.0596(11) 0.0349(8) 0.0274(8) -0.0066(6) 0.0099(7) 0.0005(7)
C11 0.0429(9) 0.0450(9) 0.0302(8) -0.0078(7) 0.0029(7) -0.0022(7)
C25 0.0415(9) 0.0440(9) 0.0544(11) -0.0175(8) 0.0188(8) 0.0020(7)
C9 0.0583(11) 0.0378(8) 0.0363(9) -0.0065(7) 0.0139(8) 0.0134(7)
C20 0.0423(10) 0.0741(13) 0.0431(10) -0.0030(9) 0.0020(8) 0.0143(9)
C23 0.0387(10) 0.0566(10) 0.0622(12) -0.0148(9) 0.0173(9) 0.0085(8)
C21 0.0801(15) 0.0606(11) 0.0335(10) -0.0148(8) 0.0074(10) -0.0176(10)
C22 0.0570(12) 0.0731(13) 0.0498(11) 0.0056(10) 0.0140(9) 0.0316(10)
C24 0.0564(12) 0.0308(8) 0.0789(14) -0.0096(8) 0.0098(10) -0.0051(8)
C19 0.121(2) 0.0965(18) 0.0316(11) 0.0072(11) 0.0110(12) -0.0514(16)

loop_
_atom_type_symbol
_atom_type_description
_atom_type_scat_dispersion_real
_atom_type_scat_dispersion_imag
_atom_type_scat_source
C C 0.0033 0.0016 'International Tables Vol C Tables 4.2.6.8 and 6.1.1.4'
H H 0.0000 0.0000 'International Tables Vol C Tables 4.2.6.8 and 6.1.1.4'
N N 0.0061 0.0033 'International Tables Vol C Tables 4.2.6.8 and 6.1.1.4'
O O 0.0106 0.0060 'International Tables Vol C Tables 4.2.6.8 and 6.1.1.4'

loop_
_geom_angle_atom_site_label_1
_geom_angle_atom_site_label_2
_geom_angle_atom_site_label_3
_geom_angle
C18 O8 C25 118.72(12)
C12 O5 C20 119.32(13)
C4 O2 C19 118.31(14)
C8 O3 C22 118.46(14)
C14 O6 C23 118.52(13)
C16 O7 C24 118.56(14)
C10 O4 C21 117.81(15)
C3 C2 C1 118.52(13)
C3 C2 C13 120.39(12)
C1 C2 C13 121.09(12)
O8 C18 C17 121.90(12)
O8 C18 C13 115.79(12)
C17 C18 C13 122.30(14)
C14 C15 C16 119.13(14)
O3 C8 C9 123.45(14)
O3 C8 C7 115.35(14)
C9 C8 C7 121.20(15)
C12 C7 C8 117.74(14)
C12 C7 C6 121.61(13)
C8 C7 C6 120.64(14)
C18 C13 C14 116.40(13)
C18 C13 C2 122.45(13)
C14 C13 C2 121.15(12)
C5 C6 C1 118.69(13)
C5 C6 C7 121.73(13)
C1 C6 C7 119.57(13)
O6 C14 C15 122.47(14)
O6 C14 C13 115.15(12)
C15 C14 C13 122.38(13)
C4 C3 C2 120.47(13)
C6 C5 C4 120.79(13)
O5 C12 C7 115.24(13)
O5 C12 C11 122.57(15)
C7 C12 C11 122.19(14)
C16 C17 C18 118.59(13)
O7 C16 C17 124.51(14)
O7 C16 C15 114.33(14)
C17 C16 C15 121.16(13)
O1 C1 C6 117.08(12)
O1 C1 C2 121.66(12)
C6 C1 C2 121.26(13)
O2 C4 C3 123.75(13)
O2 C4 C5 116.00(13)
C3 C4 C5 120.25(13)
O4 C10 C11 123.81(16)
O4 C10 C9 114.49(15)
C11 C10 C9 121.69(14)
C10 C11 C12 118.15(16)
C10 C9 C8 119.02(15)

loop_
_geom_bond_atom_site_label_1
_geom_bond_atom_site_label_2
_geom_bond_distance
O8 C18 1.3737(19)
O8 C25 1.4235(18)
O1 C1 1.3758(18)
O5 C12 1.3717(19)
O5 C20 1.424(2)
O2 C4 1.3801(18)
O2 C19 1.395(2)
O3 C8 1.368(2)
O3 C22 1.425(2)
O6 C14 1.3735(17)
O6 C23 1.426(2)
O7 C16 1.3685(18)
O7 C24 1.428(2)
O4 C10 1.3795(19)
O4 C21 1.418(3)
C2 C3 1.398(2)
C2 C1 1.405(2)
C2 C13 1.497(2)
C18 C17 1.399(2)
C18 C13 1.4058(19)
C15 C14 1.384(2)
C15 C16 1.390(2)
C8 C9 1.393(2)
C8 C7 1.403(2)
C7 C12 1.392(2)
C7 C6 1.5026(19)
C13 C14 1.406(2)
C6 C5 1.384(2)
C6 C1 1.404(2)
C3 C4 1.387(2)
C5 C4 1.394(2)
C12 C11 1.401(2)
C17 C16 1.385(2)
C10 C11 1.381(2)
C10 C9 1.390(3)
